data_7056592
loop_
_publ_author_name
'Cao, Yue'
'Lv, Jinghua'
'Yu, Kai'
'Wang, Chunmei'
'Su, Zhanhua'
'Wang, Lu'
'Zhou, Baibin'

_publ_section_title
;
 Synthesis and photo-/electro-catalytic properties of Keggin
 polyoxometalate inorganic-organic hybrid layers based on d10 metal and
 rigid benzo-diazole/-triazole ligands
;
_journal_name_full 'New J. Chem.'
_journal_paper_doi 10.1039/C7NJ02615C
_journal_year 2017
_chemical_formula_moiety 'C36 H26 Cu7 Mo12 N18 O40 P'
_chemical_formula_sum 'C36 H26 Cu7 Mo12 N18 O40 P'
_chemical_formula_weight 2977.85
_chemical_name_systematic
; 
 ? 
;
_space_group_IT_number 2
_symmetry_cell_setting triclinic
_symmetry_space_group_name_Hall '-P 1'
_symmetry_space_group_name_H-M 'P -1'
_atom_sites_solution_hydrogens geom
_atom_sites_solution_primary direct
_atom_sites_solution_secondary difmap
_audit_creation_method SHELXL-97
_audit_update_record
;
2016-02-18 deposited with the CCDC.
2017-09-12 downloaded from the CCDC.
;
_cell_angle_alpha 95.994(13)
_cell_angle_beta 111.209(13)
_cell_angle_gamma 107.347(13)
_cell_formula_units_Z 1
_cell_length_a 11.679(10)
_cell_length_b 12.709(12)
_cell_length_c 13.329(12)
_cell_measurement_reflns_used 8359
_cell_measurement_temperature 293(2)
_cell_measurement_theta_max 25.00
_cell_measurement_theta_min 1.69
_cell_volume 1710(3)
_computing_cell_refinement 'Bruker SMART'
_computing_data_collection 'Bruker SMART'
_computing_data_reduction 'Bruker SAINT'
_computing_molecular_graphics 'Bruker SHELXTL'
_computing_publication_material 'Bruker SHELXTL'
_computing_structure_refinement 'SHELXL-97 (Sheldrick, 1997)'
_computing_structure_solution 'SHELXS-97 (Sheldrick, 1990)'
_diffrn_ambient_temperature 293(2)
_diffrn_measured_fraction_theta_full 0.982
_diffrn_measured_fraction_theta_max 0.982
_diffrn_measurement_device_type 'CCD area detector'
_diffrn_measurement_method 'phi and omega scans'
_diffrn_radiation_monochromator graphite
_diffrn_radiation_source 'fine-focus sealed tube'
_diffrn_radiation_type MoK\a
_diffrn_radiation_wavelength 0.71073
_diffrn_reflns_av_R_equivalents 0.0176
_diffrn_reflns_av_sigmaI/netI 0.0341
_diffrn_reflns_limit_h_max 13
_diffrn_reflns_limit_h_min -8
_diffrn_reflns_limit_k_max 13
_diffrn_reflns_limit_k_min -15
_diffrn_reflns_limit_l_max 15
_diffrn_reflns_limit_l_min -15
_diffrn_reflns_number 8359
_diffrn_reflns_theta_full 25.00
_diffrn_reflns_theta_max 25.00
_diffrn_reflns_theta_min 1.69
_exptl_absorpt_coefficient_mu 4.372
_exptl_absorpt_correction_T_max 0.7820
_exptl_absorpt_correction_T_min 0.4918
_exptl_absorpt_correction_type multi-scan
_exptl_absorpt_process_details SADABS
_exptl_crystal_colour red
_exptl_crystal_density_diffrn 2.892
_exptl_crystal_density_method 'not measured'
_exptl_crystal_description block
_exptl_crystal_F_000 1410
_exptl_crystal_size_max 0.25
_exptl_crystal_size_mid 0.15
_exptl_crystal_size_min 0.06
_refine_diff_density_max 2.748
_refine_diff_density_min -1.688
_refine_diff_density_rms 0.334
_refine_ls_extinction_coef 0.0093(11)
_refine_ls_extinction_expression Fc^*^=kFc[1+0.001xFc^2^\l^3^/sin(2\q)]^-1/4^
_refine_ls_extinction_method SHELXL
_refine_ls_goodness_of_fit_ref 1.068
_refine_ls_hydrogen_treatment constr
_refine_ls_matrix_type full
_refine_ls_number_parameters 536
_refine_ls_number_reflns 5913
_refine_ls_number_restraints 46
_refine_ls_restrained_S_all 1.114
_refine_ls_R_factor_all 0.0627
_refine_ls_R_factor_gt 0.0583
_refine_ls_shift/su_max 0.001
_refine_ls_shift/su_mean 0.000
_refine_ls_structure_factor_coef Fsqd
_refine_ls_weighting_details 'calc w=1/[\s^2^(Fo^2^)+(0.1442P)^2^+79.1191P] where P=(Fo^2^+2Fc^2^)/3'
_refine_ls_weighting_scheme calc
_refine_ls_wR_factor_gt 0.1082
_refine_ls_wR_factor_ref 0.1165
_reflns_number_gt 5514
_reflns_number_total 5913
_reflns_threshold_expression >2sigma(I)
_cod_data_source_file c7nj02615c2.cif
_cod_data_source_block test_0m
_cod_depositor_comments
;
The following automatic conversions were performed:

'_symmetry_cell_setting' value 'Triclinic' changed to 'triclinic'
according to
/home/data/users/saulius/crontab/automatic-downloads/rss-feeds/RSC/lib/dictionaries/cif_core.dic
dictionary named 'cif_core.dic' version 2.4.2 from 2011-04-26.

Automatic conversion script
Id: cif_fix_values 4973 2017-02-22 13:04:09Z antanas 
;
_cod_database_code 7056592

loop_
_symmetry_equiv_pos_as_xyz
'x, y, z'
'-x, -y, -z'

loop_
_atom_site_label
_atom_site_type_symbol
_atom_site_fract_x
_atom_site_fract_y
_atom_site_fract_z
_atom_site_U_iso_or_equiv
_atom_site_adp_type
_atom_site_occupancy
_atom_site_symmetry_multiplicity
_atom_site_calc_flag
_atom_site_refinement_flags
Mo1 Mo 0.67517(16) 0.42572(15) 0.29868(14) 0.0327(5) Uani 1 1 d .
Mo2 Mo 0.93576(18) 0.63650(15) 0.27761(14) 0.0343(5) Uani 1 1 d .
Mo3 Mo 1.25358(17) 0.73232(14) 0.49741(15) 0.0337(5) Uani 1 1 d .
Mo4 Mo 0.98876(18) 0.77607(15) 0.54406(16) 0.0382(5) Uani 1 1 d U
Mo5 Mo 0.75581(18) 0.54671(17) 0.57865(16) 0.0385(5) Uani 1 1 d U
Mo6 Mo 1.08867(18) 0.65082(16) 0.77102(14) 0.0377(5) Uani 1 1 d U
Cu1 Cu 0.77635(17) 0.02594(17) -0.00219(17) 0.0212(5) Uani 1 1 d .
Cu2 Cu 1.2633(2) 0.39236(16) 0.13780(19) 0.0283(6) Uani 1 1 d .
P1 P 1.0000 0.5000 0.5000 0.0248(13) Uani 1 2 d S
O1 O 0.971(2) 0.585(2) 0.574(2) 0.030(6) Uani 0.50 1 d P
O2 O 0.852(3) 0.450(2) 0.476(2) 0.029(5) Uani 0.50 1 d PU
O3 O 1.1683(17) 0.806(2) 0.5512(15) 0.069(6) Uani 1 1 d .
O4 O 1.1281(16) 0.7180(14) 0.8995(15) 0.052(4) Uani 1 1 d .
O5 O 0.6428(18) 0.5717(17) 0.6139(15) 0.056(4) Uani 1 1 d .
O6 O 1.1187(17) 0.7041(18) 0.3505(14) 0.066(6) Uani 1 1 d .
O7 O 0.5223(18) 0.3851(15) 0.2064(17) 0.065(5) Uani 1 1 d .
O8 O 0.9296(18) 0.741(2) 0.3933(18) 0.084(8) Uani 1 1 d .
O9 O 0.940(2) 0.5052(14) 0.211(2) 0.079(7) Uani 1 1 d .
O10 O 0.8977(16) 0.5942(17) 0.7139(16) 0.063(4) Uani 1 1 d U
O11 O 0.749(2) 0.3413(13) 0.2228(19) 0.069(6) Uani 1 1 d .
O12 O 0.657(3) 0.2991(17) 0.3684(15) 0.074(7) Uani 1 1 d .
O13 O 0.9016(18) 0.7029(19) 0.1750(16) 0.064(5) Uani 1 1 d .
O14 O 1.274(2) 0.6018(16) 0.4245(14) 0.070(6) Uani 1 1 d .
O15 O 1.370(2) 0.8381(17) 0.4942(15) 0.074(7) Uani 1 1 d .
C1 C 0.380(2) 0.0082(18) -0.1676(18) 0.037(4) Uani 1 1 d .
N4 N 0.5800(18) 0.0039(16) -0.1003(16) 0.042(4) Uani 1 1 d .
N7 N 0.5058(19) -0.0924(17) -0.1667(17) 0.048(5) Uani 1 1 d .
C2 C 0.505(2) 0.0698(18) -0.0964(16) 0.036(4) Uani 1 1 d .
N5 N 0.3749(19) -0.0916(16) -0.2136(17) 0.049(5) Uani 1 1 d .
H1 H 0.3061 -0.1456 -0.2624 0.058 Uiso 1 1 calc R
N2 N 1.1702(18) 0.2138(15) 0.1129(16) 0.041(4) Uani 1 1 d .
N8 N 1.0477(17) 0.1702(15) 0.0460(15) 0.038(4) Uani 1 1 d .
C3 C 1.0737(18) 0.0667(16) 0.1638(16) 0.031(4) Uani 1 1 d .
C4 C 1.196(2) 0.1507(17) 0.1901(17) 0.036(4) Uani 1 1 d .
N1 N 0.9831(17) 0.0816(14) 0.0799(15) 0.038(4) Uani 1 1 d .
C5 C 1.390(2) 0.657(2) 0.238(2) 0.045(5) Uani 1 1 d .
N3 N 1.2861(19) 0.5646(16) 0.1636(18) 0.047(5) Uani 1 1 d .
C6 C 1.345(2) 0.7493(19) 0.2342(16) 0.037(5) Uani 1 1 d .
N9 N 1.188(2) 0.5992(17) 0.1235(16) 0.047(5) Uani 1 1 d .
O16 O 0.7570(19) 0.5534(14) 0.259(2) 0.072(6) Uani 1 1 d .
O17 O 1.0803(17) 0.7646(16) 0.7005(15) 0.063(4) Uani 1 1 d U
C7 C 1.069(2) -0.0150(18) 0.2336(18) 0.039(5) Uani 1 1 d .
H14 H 0.9900 -0.0725 0.2198 0.047 Uiso 1 1 calc R
C8 C 1.175(2) -0.005(2) 0.313(2) 0.046(5) Uani 1 1 d .
H3 H 1.1718 -0.0569 0.3574 0.055 Uiso 1 1 calc R
C9 C 1.307(2) 0.162(2) 0.277(2) 0.050(6) Uani 1 1 d .
H4 H 1.3843 0.2227 0.2938 0.060 Uiso 1 1 calc R
C10 C 0.543(2) 0.180(2) -0.0352(18) 0.049(6) Uani 1 1 d .
H5 H 0.6303 0.2220 0.0138 0.058 Uiso 1 1 calc R
C11 C 1.304(2) 0.085(2) 0.339(2) 0.049(6) Uani 1 1 d .
H6 H 1.3804 0.0877 0.3958 0.059 Uiso 1 1 calc R
C12 C 0.313(3) 0.160(2) -0.123(2) 0.055(6) Uani 1 1 d .
H7 H 0.2489 0.1919 -0.1285 0.066 Uiso 1 1 calc R
C13 C 0.275(2) 0.052(2) -0.186(2) 0.056(6) Uani 1 1 d .
H8 H 0.1881 0.0107 -0.2362 0.068 Uiso 1 1 calc R
C14 C 0.443(3) 0.223(2) -0.053(2) 0.059(7) Uani 1 1 d .
H9 H 0.4637 0.2969 -0.0157 0.071 Uiso 1 1 calc R
O18 O 0.916(3) 0.487(2) 0.382(2) 0.026(5) Uani 0.50 1 d P
O19 O 1.035(2) 0.612(2) 0.4671(19) 0.023(5) Uani 0.50 1 d P
O20 O 0.9929(18) 0.9057(13) 0.5738(15) 0.055(4) Uani 1 1 d .
O21 O 0.8400(17) 0.6868(16) 0.5458(16) 0.062(4) Uani 1 1 d U
C15 C 1.436(3) 0.859(2) 0.299(2) 0.052(6) Uani 1 1 d .
H10 H 1.4081 0.9206 0.2971 0.062 Uiso 1 1 calc R
C16 C 1.556(2) 0.875(2) 0.362(2) 0.050(6) Uani 1 1 d .
H11 H 1.6144 0.9464 0.4051 0.061 Uiso 1 1 calc R
C17 C 1.598(2) 0.782(3) 0.363(2) 0.067(8) Uani 1 1 d .
H12 H 1.6855 0.7972 0.4088 0.081 Uiso 1 1 calc R
C18 C 1.527(3) 0.675(3) 0.307(3) 0.078(10) Uani 1 1 d .
H13 H 1.5612 0.6178 0.3120 0.094 Uiso 1 1 calc R
O22 O 0.670(2) 0.5060(16) 0.4186(14) 0.068(6) Uani 1 1 d .
Cu3 Cu 1.0000 0.5000 0.0000 0.0270(7) Uani 1 2 d S
N6 N 1.2177(19) 0.7089(17) 0.1612(16) 0.045(4) Uani 1 1 d .
Cu4 Cu 1.0768(2) 0.7804(2) 0.08752(19) 0.0284(6) Uani 1 1 d U

loop_
_atom_site_aniso_label
_atom_site_aniso_U_11
_atom_site_aniso_U_22
_atom_site_aniso_U_33
_atom_site_aniso_U_23
_atom_site_aniso_U_13
_atom_site_aniso_U_12
Mo1 0.0249(9) 0.0368(9) 0.0343(9) 0.0049(7) 0.0097(7) 0.0125(7)
Mo2 0.0418(10) 0.0369(10) 0.0335(9) 0.0169(7) 0.0197(8) 0.0187(8)
Mo3 0.0311(9) 0.0317(9) 0.0403(10) 0.0107(7) 0.0198(8) 0.0071(7)
Mo4 0.0346(10) 0.0291(9) 0.0473(11) 0.0096(7) 0.0110(8) 0.0138(7)
Mo5 0.0310(9) 0.0537(11) 0.0435(11) 0.0183(8) 0.0222(8) 0.0217(8)
Mo6 0.0375(10) 0.0417(10) 0.0278(9) 0.0042(7) 0.0144(7) 0.0065(8)
Cu1 0.0034(9) 0.0309(11) 0.0242(11) 0.0056(8) 0.0006(7) 0.0060(8)
Cu2 0.0352(12) 0.0092(9) 0.0404(13) 0.0106(8) 0.0164(10) 0.0055(8)
P1 0.022(3) 0.026(3) 0.027(3) 0.007(3) 0.012(3) 0.007(3)
O1 0.021(12) 0.042(15) 0.026(13) 0.007(11) 0.013(10) 0.005(11)
O2 0.029(6) 0.029(6) 0.029(6) 0.007(2) 0.012(3) 0.010(3)
O3 0.039(9) 0.118(17) 0.047(10) -0.011(10) 0.011(8) 0.043(10)
O4 0.044(9) 0.050(9) 0.060(10) 0.005(8) 0.025(8) 0.014(8)
O5 0.054(10) 0.070(12) 0.058(11) 0.021(9) 0.029(9) 0.031(9)
O6 0.046(10) 0.099(15) 0.040(9) -0.015(9) 0.000(8) 0.042(10)
O7 0.045(10) 0.048(10) 0.073(13) 0.001(9) -0.002(9) 0.016(8)
O8 0.042(10) 0.114(17) 0.072(13) -0.038(12) 0.008(9) 0.036(11)
O9 0.073(13) 0.031(9) 0.15(2) 0.004(11) 0.081(15) 0.008(9)
O10 0.041(6) 0.067(6) 0.052(6) 0.024(6) 0.003(5) -0.002(5)
O11 0.080(13) 0.031(8) 0.119(17) -0.002(9) 0.082(13) 0.005(8)
O12 0.15(2) 0.065(12) 0.042(10) 0.027(9) 0.049(12) 0.077(14)
O13 0.054(10) 0.101(15) 0.062(11) 0.057(11) 0.033(9) 0.039(10)
O14 0.127(19) 0.057(11) 0.039(9) 0.021(8) 0.031(11) 0.055(12)
O15 0.075(13) 0.066(12) 0.049(10) -0.008(9) 0.037(10) -0.027(10)
C1 0.031(10) 0.038(11) 0.044(12) 0.008(9) 0.023(9) 0.005(9)
N4 0.033(9) 0.045(10) 0.046(10) 0.006(8) 0.017(8) 0.011(8)
N7 0.041(10) 0.053(12) 0.053(12) 0.016(10) 0.021(9) 0.017(9)
C2 0.037(11) 0.042(11) 0.032(10) 0.014(9) 0.013(9) 0.019(9)
N5 0.039(10) 0.045(10) 0.054(12) -0.001(9) 0.008(9) 0.022(9)
N2 0.042(10) 0.039(10) 0.049(11) 0.019(8) 0.024(9) 0.015(8)
N8 0.034(9) 0.039(9) 0.044(10) 0.016(8) 0.015(8) 0.017(8)
C3 0.019(9) 0.034(10) 0.033(10) 0.006(8) 0.008(8) 0.006(7)
C4 0.039(11) 0.034(10) 0.040(11) 0.009(8) 0.018(9) 0.018(9)
N1 0.034(9) 0.032(8) 0.046(10) 0.007(7) 0.016(8) 0.011(7)
C5 0.030(11) 0.055(13) 0.061(14) 0.032(11) 0.015(10) 0.027(10)
N3 0.040(10) 0.041(10) 0.061(12) 0.008(9) 0.018(9) 0.018(8)
C6 0.054(13) 0.047(12) 0.028(10) 0.022(9) 0.026(10) 0.027(10)
N9 0.050(12) 0.052(12) 0.039(10) 0.017(9) 0.019(9) 0.016(9)
O16 0.060(11) 0.039(9) 0.125(18) -0.004(10) 0.073(13) -0.004(8)
O17 0.046(6) 0.057(6) 0.052(6) 0.025(5) -0.002(5) -0.003(5)
C7 0.042(12) 0.041(11) 0.040(11) 0.012(9) 0.020(10) 0.017(9)
C8 0.046(13) 0.050(13) 0.054(13) 0.025(10) 0.025(11) 0.025(11)
C9 0.040(13) 0.046(13) 0.070(16) 0.016(12) 0.031(12) 0.012(10)
C10 0.041(13) 0.062(14) 0.027(10) 0.001(10) -0.001(9) 0.020(11)
C11 0.051(14) 0.055(13) 0.053(13) 0.024(11) 0.019(11) 0.035(11)
C12 0.055(15) 0.051(14) 0.055(15) 0.009(12) 0.012(12) 0.028(12)
C13 0.038(13) 0.053(15) 0.060(15) -0.006(12) 0.012(11) 0.009(11)
C14 0.063(17) 0.046(14) 0.063(16) -0.002(12) 0.033(14) 0.011(12)
O18 0.042(15) 0.022(12) 0.022(12) 0.009(9) 0.018(11) 0.018(11)
O19 0.017(11) 0.025(12) 0.022(12) 0.005(9) 0.008(9) 0.001(9)
O20 0.057(10) 0.033(8) 0.059(10) -0.002(7) 0.015(8) 0.011(7)
O21 0.042(6) 0.059(6) 0.059(6) 0.025(5) 0.003(5) 0.002(5)
C15 0.064(16) 0.048(13) 0.042(13) 0.013(10) 0.022(12) 0.018(12)
C16 0.035(12) 0.067(16) 0.043(13) 0.010(12) 0.017(10) 0.010(11)
C17 0.028(12) 0.08(2) 0.061(17) 0.018(15) -0.002(11) 0.003(13)
C18 0.061(18) 0.056(17) 0.11(3) 0.030(17) 0.013(18) 0.040(15)
O22 0.127(18) 0.056(11) 0.033(9) 0.020(8) 0.031(10) 0.048(12)
Cu3 0.0134(14) 0.0297(16) 0.0275(16) 0.0062(12) 0.0020(12) 0.0023(12)
N6 0.046(11) 0.058(12) 0.046(10) 0.027(9) 0.023(9) 0.030(9)
Cu4 0.0253(9) 0.0362(9) 0.0321(9) 0.0240(7) 0.0107(7) 0.0184(7)

loop_
_atom_type_symbol
_atom_type_description
_atom_type_scat_dispersion_real
_atom_type_scat_dispersion_imag
_atom_type_scat_source
C C 0.0033 0.0016 'International Tables Vol C Tables 4.2.6.8 and 6.1.1.4'
H H 0.0000 0.0000 'International Tables Vol C Tables 4.2.6.8 and 6.1.1.4'
N N 0.0061 0.0033 'International Tables Vol C Tables 4.2.6.8 and 6.1.1.4'
O O 0.0106 0.0060 'International Tables Vol C Tables 4.2.6.8 and 6.1.1.4'
P P 0.1023 0.0942 'International Tables Vol C Tables 4.2.6.8 and 6.1.1.4'
Mo Mo -1.6832 0.6857 'International Tables Vol C Tables 4.2.6.8 and 6.1.1.4'
Cu Cu 0.3201 1.2651 'International Tables Vol C Tables 4.2.6.8 and 6.1.1.4'

loop_
_geom_angle_atom_site_label_1
_geom_angle_atom_site_label_2
_geom_angle_atom_site_label_3
_geom_angle
_geom_angle_site_symmetry_1
_geom_angle_site_symmetry_3
O7 Mo1 O22 101.9(10) . .
O7 Mo1 O16 101.8(10) . .
O22 Mo1 O16 94.8(8) . .
O7 Mo1 O12 98.6(11) . .
O22 Mo1 O12 86.8(7) . .
O16 Mo1 O12 158.7(11) . .
O7 Mo1 O11 101.5(10) . .
O22 Mo1 O11 155.3(10) . .
O16 Mo1 O11 87.9(7) . .
O12 Mo1 O11 82.2(8) . .
O7 Mo1 O2 156.8(10) . .
O22 Mo1 O2 65.0(9) . .
O16 Mo1 O2 98.5(10) . .
O12 Mo1 O2 63.0(9) . .
O11 Mo1 O2 90.3(10) . .
O7 Mo1 O18 161.3(10) . .
O22 Mo1 O18 93.9(9) . .
O16 Mo1 O18 66.7(9) . .
O12 Mo1 O18 92.0(9) . .
O11 Mo1 O18 64.6(8) . .
O2 Mo1 O18 41.2(8) . .
O13 Mo2 O9 103.1(12) . .
O13 Mo2 O6 102.2(10) . .
O9 Mo2 O6 93.7(9) . .
O13 Mo2 O16 99.2(10) . .
O9 Mo2 O16 89.3(8) . .
O6 Mo2 O16 157.1(10) . .
O13 Mo2 O8 99.5(11) . .
O9 Mo2 O8 156.8(12) . .
O6 Mo2 O8 86.6(8) . .
O16 Mo2 O8 81.9(8) . .
O13 Mo2 O19 158.8(10) . .
O9 Mo2 O19 94.2(10) . .
O6 Mo2 O19 64.2(9) . .
O16 Mo2 O19 93.0(9) . .
O8 Mo2 O19 65.0(10) . .
O13 Mo2 O18 160.3(10) . .
O9 Mo2 O18 66.4(9) . .
O6 Mo2 O18 95.3(9) . .
O16 Mo2 O18 65.2(9) . .
O8 Mo2 O18 90.5(10) . .
O19 Mo2 O18 40.3(8) . .
O15 Mo3 O3 101.2(11) . .
O15 Mo3 O12 100.9(11) . 2_766
O3 Mo3 O12 95.1(9) . 2_766
O15 Mo3 O6 100.2(10) . .
O3 Mo3 O6 88.6(8) . .
O12 Mo3 O6 157.5(10) 2_766 .
O15 Mo3 O14 102.4(11) . .
O3 Mo3 O14 155.5(10) . .
O12 Mo3 O14 86.9(7) 2_766 .
O6 Mo3 O14 80.7(8) . .
O15 Mo3 O2 158.7(11) . 2_766
O3 Mo3 O2 95.6(10) . 2_766
O12 Mo3 O2 64.2(10) 2_766 2_766
O6 Mo3 O2 93.3(10) . 2_766
O14 Mo3 O2 63.4(9) . 2_766
O15 Mo3 O19 159.5(11) . .
O3 Mo3 O19 66.5(9) . .
O12 Mo3 O19 96.6(10) 2_766 .
O6 Mo3 O19 64.6(9) . .
O14 Mo3 O19 89.0(9) . .
O2 Mo3 O19 41.6(8) 2_766 .
O20 Mo4 O21 105.6(10) . .
O20 Mo4 O8 103.9(10) . .
O21 Mo4 O8 95.3(10) . .
O20 Mo4 O3 100.8(9) . .
O21 Mo4 O3 152.0(10) . .
O8 Mo4 O3 87.2(8) . .
O20 Mo4 O17 97.5(9) . .
O21 Mo4 O17 86.9(8) . .
O8 Mo4 O17 157.0(10) . .
O3 Mo4 O17 80.5(8) . .
O20 Mo4 O1 155.2(9) . .
O21 Mo4 O1 61.3(8) . .
O8 Mo4 O1 98.4(10) . .
O3 Mo4 O1 90.8(9) . .
O17 Mo4 O1 62.7(8) . .
O20 Mo4 O19 159.5(9) . .
O21 Mo4 O19 93.2(9) . .
O8 Mo4 O19 65.5(9) . .
O3 Mo4 O19 62.4(8) . .
O17 Mo4 O19 91.6(8) . .
O1 Mo4 O19 43.7(8) . .
O5 Mo5 O14 104.3(10) . 2_766
O5 Mo5 O10 101.0(9) . .
O14 Mo5 O10 93.2(9) 2_766 .
O5 Mo5 O22 102.6(9) . .
O14 Mo5 O22 88.6(8) 2_766 .
O10 Mo5 O22 155.1(10) . .
O5 Mo5 O21 104.1(9) . .
O14 Mo5 O21 151.0(10) 2_766 .
O10 Mo5 O21 87.2(8) . .
O22 Mo5 O21 79.5(8) . .
O5 Mo5 O1 157.2(9) . .
O14 Mo5 O1 94.0(10) 2_766 .
O10 Mo5 O1 63.8(9) . .
O22 Mo5 O1 91.3(9) . .
O21 Mo5 O1 60.3(9) . .
O5 Mo5 O2 158.8(9) . .
O14 Mo5 O2 62.8(9) 2_766 .
O10 Mo5 O2 96.6(9) . .
O22 Mo5 O2 62.3(9) . .
O21 Mo5 O2 88.3(9) . .
O1 Mo5 O2 43.8(9) . .
O4 Mo6 O17 100.5(9) . .
O4 Mo6 O11 101.5(9) . 2_766
O17 Mo6 O11 95.0(9) . 2_766
O4 Mo6 O10 100.3(9) . .
O17 Mo6 O10 88.5(8) . .
O11 Mo6 O10 156.9(9) 2_766 .
O4 Mo6 O9 100.3(10) . 2_766
O17 Mo6 O9 158.2(10) . 2_766
O11 Mo6 O9 87.2(8) 2_766 2_766
O10 Mo6 O9 81.5(9) . 2_766
O4 Mo6 O1 158.7(9) . .
O17 Mo6 O1 66.7(9) . .
O11 Mo6 O1 96.8(9) 2_766 .
O10 Mo6 O1 63.7(8) . .
O9 Mo6 O1 91.4(10) 2_766 .
O4 Mo6 O18 158.2(8) . 2_766
O17 Mo6 O18 97.6(9) . 2_766
O11 Mo6 O18 64.7(8) 2_766 2_766
O10 Mo6 O18 92.2(9) . 2_766
O9 Mo6 O18 63.7(9) 2_766 2_766
O1 Mo6 O18 42.7(8) . 2_766
N4 Cu1 N1 166.4(7) . .
N3 Cu2 N2 158.1(7) . .
O18 P1 O18 179.998(8) . 2_766
O18 P1 O19 69.1(12) . .
O18 P1 O19 110.9(12) 2_766 .
O18 P1 O19 110.9(12) . 2_766
O18 P1 O19 69.1(12) 2_766 2_766
O19 P1 O19 179.999(4) . 2_766
O18 P1 O2 110.9(13) . 2_766
O18 P1 O2 69.1(13) 2_766 2_766
O19 P1 O2 68.1(13) . 2_766
O19 P1 O2 111.9(13) 2_766 2_766
O18 P1 O2 69.1(13) . .
O18 P1 O2 110.9(13) 2_766 .
O19 P1 O2 111.9(13) . .
O19 P1 O2 68.1(13) 2_766 .
O2 P1 O2 179.999(3) 2_766 .
O18 P1 O1 71.2(13) . 2_766
O18 P1 O1 108.8(13) 2_766 2_766
O19 P1 O1 106.4(13) . 2_766
O19 P1 O1 73.6(13) 2_766 2_766
O2 P1 O1 72.2(13) 2_766 2_766
O2 P1 O1 107.8(13) . 2_766
O18 P1 O1 108.8(13) . .
O18 P1 O1 71.2(13) 2_766 .
O19 P1 O1 73.6(13) . .
O19 P1 O1 106.4(13) 2_766 .
O2 P1 O1 107.8(13) 2_766 .
O2 P1 O1 72.2(13) . .
O1 P1 O1 180.0(15) 2_766 .
P1 O1 O18 51.8(11) . 2_766
P1 O1 Mo6 124.2(14) . .
O18 O1 Mo6 72.5(11) 2_766 .
P1 O1 Mo5 122.9(13) . .
O18 O1 Mo5 129.8(15) 2_766 .
Mo6 O1 Mo5 94.0(9) . .
P1 O1 Mo4 120.9(13) . .
O18 O1 Mo4 135.3(15) 2_766 .
Mo6 O1 Mo4 94.1(9) . .
Mo5 O1 Mo4 92.7(9) . .
P1 O2 O19 55.1(11) . 2_766
P1 O2 O18 53.9(12) . .
O19 O2 O18 92.1(17) 2_766 .
P1 O2 Mo3 124.4(14) . 2_766
O19 O2 Mo3 69.5(11) 2_766 2_766
O18 O2 Mo3 131.9(15) . 2_766
P1 O2 Mo1 123.9(14) . .
O19 O2 Mo1 138.6(16) 2_766 .
O18 O2 Mo1 70.1(12) . .
Mo3 O2 Mo1 94.5(9) 2_766 .
P1 O2 Mo5 121.0(13) . .
O19 O2 Mo5 125.4(15) 2_766 .
O18 O2 Mo5 131.9(15) . .
Mo3 O2 Mo5 92.4(9) 2_766 .
Mo1 O2 Mo5 91.9(9) . .
Mo3 O3 Mo4 138.2(12) . .
Mo2 O6 Mo3 137.7(13) . .
Mo4 O8 Mo2 138.6(14) . .
Mo2 O9 Mo6 138.6(13) . 2_766
Mo5 O10 Mo6 138.1(11) . .
Mo6 O11 Mo1 138.6(11) 2_766 .
Mo3 O12 Mo1 138.0(14) 2_766 .
Mo5 O14 Mo3 140.7(12) 2_766 .
N5 C1 C2 108.9(19) . .
N5 C1 C13 129(2) . .
C2 C1 C13 122(2) . .
N7 N4 C2 109.6(18) . .
N7 N4 Cu1 117.7(15) . .
C2 N4 Cu1 131.9(15) . .
N4 N7 N5 107.4(18) . .
C1 C2 C10 123(2) . .
C1 C2 N4 107.1(18) . .
C10 C2 N4 130(2) . .
C1 N5 N7 107.0(18) . .
N8 N2 C4 109.4(18) . .
N8 N2 Cu2 116.1(14) . .
C4 N2 Cu2 126.7(15) . .
N2 N8 N1 110.1(16) . .
N2 N8 Cu4 134.1(14) . 2_765
N1 N8 Cu4 115.1(13) . 2_765
N1 C3 C4 109.7(18) . .
N1 C3 C7 132.9(18) . .
C4 C3 C7 117.3(18) . .
C9 C4 N2 132(2) . .
C9 C4 C3 124(2) . .
N2 C4 C3 104.2(18) . .
C3 N1 N8 106.3(16) . .
C3 N1 Cu1 139.7(15) . .
N8 N1 Cu1 113.5(13) . .
N3 C5 C6 106.6(18) . .
N3 C5 C18 133(2) . .
C6 C5 C18 120(2) . .
N9 N3 C5 105.9(18) . .
N9 N3 Cu2 122.8(15) . .
C5 N3 Cu2 130.0(15) . .
N6 C6 C5 107(2) . .
N6 C6 C15 134(2) . .
C5 C6 C15 118(2) . .
N3 N9 N6 114.0(19) . .
N3 N9 Cu3 125.6(16) . .
N6 N9 Cu3 120.2(15) . .
Mo1 O16 Mo2 136.0(13) . .
Mo6 O17 Mo4 136.2(11) . .
C8 C7 C3 118(2) . .
C7 C8 C11 123(2) . .
C4 C9 C11 119(2) . .
C2 C10 C14 115(2) . .
C9 C11 C8 118(2) . .
C13 C12 C14 122(2) . .
C12 C13 C1 115(2) . .
C12 C14 C10 123(2) . .
P1 O18 O19 56.2(12) . .
P1 O18 O2 57.1(12) . .
O19 O18 O2 95.5(16) . .
P1 O18 O1 56.9(12) . 2_766
O19 O18 O1 90.5(17) . 2_766
O2 O18 O1 92.1(16) . 2_766
P1 O18 Mo1 125.6(13) . .
O19 O18 Mo1 131.4(14) . .
O2 O18 Mo1 68.7(12) . .
O1 O18 Mo1 133.8(15) 2_766 .
P1 O18 Mo2 125.9(14) . .
O19 O18 Mo2 69.8(11) . .
O2 O18 Mo2 138.2(15) . .
O1 O18 Mo2 125.6(15) 2_766 .
Mo1 O18 Mo2 91.5(8) . .
P1 O18 Mo6 121.6(13) . 2_766
O19 O18 Mo6 131.4(15) . 2_766
O2 O18 Mo6 124.8(14) . 2_766
O1 O18 Mo6 64.8(11) 2_766 2_766
Mo1 O18 Mo6 91.5(8) . 2_766
Mo2 O18 Mo6 90.7(8) . 2_766
P1 O19 O18 54.7(11) . .
P1 O19 O2 56.8(12) . 2_766
O18 O19 O2 94.0(17) . 2_766
P1 O19 Mo3 125.7(13) . .
O18 O19 Mo3 138.7(15) . .
O2 O19 Mo3 69.0(11) 2_766 .
P1 O19 Mo2 124.5(12) . .
O18 O19 Mo2 69.9(11) . .
O2 O19 Mo2 131.4(15) 2_766 .
Mo3 O19 Mo2 93.0(8) . .
P1 O19 Mo4 121.3(12) . .
O18 O19 Mo4 124.2(14) . .
O2 O19 Mo4 132.8(15) 2_766 .
Mo3 O19 Mo4 92.1(8) . .
Mo2 O19 Mo4 90.7(8) . .
Mo4 O21 Mo5 145.0(11) . .
C16 C15 C6 121(3) . .
C15 C16 C17 119(3) . .
C18 C17 C16 128(2) . .
C17 C18 C5 113(2) . .
Mo1 O22 Mo5 140.2(12) . .
N9 Cu3 N9 179.999(2) 2_765 .
N9 N6 C6 106.2(18) . .
N9 N6 Cu4 117.9(15) . .
C6 N6 Cu4 135.4(16) . .
N6 Cu4 N8 155.0(7) . 2_765

loop_
_geom_bond_atom_site_label_1
_geom_bond_atom_site_label_2
_geom_bond_distance
_geom_bond_site_symmetry_2
Mo1 O7 1.642(17) .
Mo1 O22 1.837(18) .
Mo1 O16 1.855(18) .
Mo1 O12 1.937(18) .
Mo1 O11 1.972(16) .
Mo1 O2 2.43(3) .
Mo1 O18 2.45(3) .
Mo2 O13 1.670(16) .
Mo2 O9 1.828(17) .
Mo2 O6 1.864(18) .
Mo2 O16 1.948(16) .
Mo2 O8 1.965(18) .
Mo2 O19 2.47(2) .
Mo2 O18 2.47(2) .
Mo3 O15 1.618(17) .
Mo3 O3 1.820(16) .
Mo3 O12 1.868(18) 2_766
Mo3 O6 1.932(17) .
Mo3 O14 1.954(18) .
Mo3 O2 2.41(3) 2_766
Mo3 O19 2.41(2) .
Mo4 O20 1.636(16) .
Mo4 O21 1.779(18) .
Mo4 O8 1.83(2) .
Mo4 O3 1.980(17) .
Mo4 O17 2.014(17) .
Mo4 O1 2.46(3) .
Mo4 O19 2.52(2) .
Mo5 O5 1.652(17) .
Mo5 O14 1.808(18) 2_766
Mo5 O10 1.837(17) .
Mo5 O22 1.934(17) .
Mo5 O21 1.938(17) .
Mo5 O1 2.44(2) .
Mo5 O2 2.50(3) .
Mo6 O4 1.662(17) .
Mo6 O17 1.813(17) .
Mo6 O11 1.834(18) 2_766
Mo6 O10 1.942(17) .
Mo6 O9 1.964(19) 2_766
Mo6 O1 2.39(3) .
Mo6 O18 2.52(2) 2_766
Cu1 N4 2.102(19) .
Cu1 N1 2.106(18) .
Cu2 N3 2.100(19) .
Cu2 N2 2.133(18) .
P1 O18 1.49(2) .
P1 O18 1.49(2) 2_766
P1 O19 1.51(2) .
P1 O19 1.51(2) 2_766
P1 O2 1.54(3) 2_766
P1 O2 1.54(3) .
P1 O1 1.58(3) 2_766
P1 O1 1.58(3) .
O1 O18 1.79(4) 2_766
O2 O19 1.71(3) 2_766
O2 O18 1.72(3) .
O2 Mo3 2.41(3) 2_766
O9 Mo6 1.964(19) 2_766
O11 Mo6 1.834(18) 2_766
O12 Mo3 1.868(18) 2_766
O14 Mo5 1.808(18) 2_766
C1 N5 1.33(3) .
C1 C2 1.34(3) .
C1 C13 1.45(3) .
N4 N7 1.27(3) .
N4 C2 1.39(3) .
N7 N5 1.43(3) .
C2 C10 1.40(3) .
N2 N8 1.28(3) .
N2 C4 1.37(3) .
N8 N1 1.38(2) .
N8 Cu4 2.141(17) 2_765
C3 N1 1.31(3) .
C3 C4 1.40(3) .
C3 C7 1.47(3) .
C4 C9 1.34(3) .
C5 N3 1.37(3) .
C5 C6 1.42(3) .
C5 C18 1.47(3) .
N3 N9 1.31(3) .
C6 N6 1.34(3) .
C6 C15 1.42(3) .
N9 N6 1.32(3) .
N9 Cu3 2.10(2) .
C7 C8 1.26(3) .
C8 C11 1.49(3) .
C9 C11 1.35(3) .
C10 C14 1.40(4) .
C12 C13 1.38(4) .
C12 C14 1.38(4) .
O18 O19 1.70(3) .
O18 O1 1.79(4) 2_766
O18 Mo6 2.52(2) 2_766
O19 O2 1.71(3) 2_766
C15 C16 1.29(4) .
C16 C17 1.40(4) .
C17 C18 1.32(4) .
Cu3 N9 2.10(2) 2_765
N6 Cu4 2.099(18) .
Cu4 N8 2.140(17) 2_765

loop_
_geom_hbond_atom_site_label_D
_geom_hbond_atom_site_label_H
_geom_hbond_atom_site_label_A
_geom_hbond_distance_DH
_geom_hbond_distance_HA
_geom_hbond_distance_DA
_geom_hbond_angle_DHA
_geom_hbond_site_symmetry_A
N5 H1 O3 0.86 2.31 3.02(3) 140.7 1_444
N5 H1 O17 0.86 2.38 3.07(3) 138.4 1_444
N5 H1 O12 0.86 2.52 3.01(3) 117.4 2_655
N5 H1 O11 0.86 2.54 3.04(3) 117.9 2_655
